data_7203941
loop_
_publ_author_name
'Kitamura, Chitoshi'
'Maeda, Naoyuki'
'Kamada, Noboru'
'Ouchi, Mikio'
'Yoneda, Akio'

_publ_section_title
;
 Synthesis of 2-(substituted methyl)quinolin-8-ols and their
 complexation with Sn(II)
;
_journal_issue 5
_journal_name_full 'Journal of the Chemical Society, Perkin Transactions 1'
_journal_page_first 781
_journal_paper_doi 10.1039/a908636f
_journal_year 2000
_chemical_formula_moiety 'C26 H28 N2 O2 Sn '
_chemical_formula_sum 'C26 H28 N2 O2 Sn'
_chemical_formula_weight 519.21
_space_group_crystal_system monoclinic
_space_group_IT_number 15
_space_group_name_Hall '-C 2yc'
_space_group_name_H-M_alt 'C 1 2/c 1'
_cell_angle_alpha 90
_cell_angle_beta 110.81(1)
_cell_angle_gamma 90
_cell_formula_units_Z 4
_cell_length_a 11.836(1)
_cell_length_b 19.401(2)
_cell_length_c 10.580(1)
_cell_measurement_reflns_used 0
_cell_measurement_temperature 288.2
_cell_measurement_theta_max 0.0
_cell_measurement_theta_min 0.0
_cell_volume 2271.0(4)
_computing_cell_refinement 'MSC/AFC Diffractometer Control'
_computing_data_collection 'MSC/AFC Diffractometer Control'
_computing_data_reduction 'teXsan for Windows (MSC, 1997)'
_computing_publication_material 'teXsan for Windows (MSC, 1997)'
_computing_structure_refinement 'teXsan for Windows (MSC, 1997)'
_computing_structure_solution
;
SIR92 (Altomare, et. al. 1994)
;
_diffrn_ambient_temperature 288.2
_diffrn_measurement_device 'RAXIS IV'
_diffrn_orient_matrix_UB_11 0.00000
_diffrn_orient_matrix_UB_12 0.00000
_diffrn_orient_matrix_UB_13 0.00000
_diffrn_orient_matrix_UB_21 0.00000
_diffrn_orient_matrix_UB_22 0.00000
_diffrn_orient_matrix_UB_23 0.00000
_diffrn_orient_matrix_UB_31 0.00000
_diffrn_orient_matrix_UB_32 0.00000
_diffrn_orient_matrix_UB_33 0.00000
_diffrn_radiation_detector 'scintillation counter'
_diffrn_radiation_monochromator graphite
_diffrn_radiation_source 'X-ray tube'
_diffrn_radiation_type 'Mo K\a'
_diffrn_radiation_wavelength 0.7107
_diffrn_reflns_av_R_equivalents 0.00000
_diffrn_reflns_av_sigmaI/netI 0.064
_diffrn_reflns_limit_h_max 14
_diffrn_reflns_limit_h_min 0
_diffrn_reflns_limit_k_max 23
_diffrn_reflns_limit_k_min 0
_diffrn_reflns_limit_l_max 12
_diffrn_reflns_limit_l_min -12
_diffrn_reflns_number 2135
_diffrn_reflns_reduction_process 'Lp corrections applied'
_diffrn_reflns_theta_max 25.66
_diffrn_reflns_theta_min 2.06
_exptl_absorpt_coefficient_mu 1.150
_exptl_absorpt_correction_type none
_exptl_crystal_colour yellow
_exptl_crystal_density_diffrn 1.518
_exptl_crystal_density_meas ?
_exptl_crystal_description needle
_exptl_crystal_F_000 1056.00
_exptl_crystal_size_max 0.50
_exptl_crystal_size_mid 0.10
_exptl_crystal_size_min 0.05
_refine_diff_density_max 0.69
_refine_diff_density_min -1.68
_refine_ls_extinction_method none
_refine_ls_goodness_of_fit_all 2.781
_refine_ls_goodness_of_fit_ref 2.780
_refine_ls_hydrogen_treatment noref
_refine_ls_matrix_type full
_refine_ls_number_constraints 0
_refine_ls_number_parameters 141
_refine_ls_number_reflns 1997
_refine_ls_number_restraints 0
_refine_ls_R_factor_all 0.0498
_refine_ls_R_factor_gt 0.0500
_refine_ls_shift/su_max 0.0000
_refine_ls_shift/su_mean 0.0006
_refine_ls_structure_factor_coef F
_refine_ls_weighting_details 'w = 1/[\s^2^(Fo) + 0.00002|Fo|^2^]'
_refine_ls_weighting_scheme sigma
_refine_ls_wR_factor_all 0.0670
_refine_ls_wR_factor_ref 0.0670
_reflns_number_gt 1997
_reflns_number_total 2135
_reflns_threshold_expression I>3.00\s(I)
_cod_data_source_file a908636f.txt
_cod_data_source_block '_BBQSn'
_cod_original_sg_symbol_H-M 'C 2/c      '
_cod_original_formula_sum 'C26 H28 N2 O2 Sn '
_cod_database_code 7203941

loop_
_space_group_symop_id
_space_group_symop_operation_xyz
1 '   +x,   +y,   +z'
2 '   -x,   +y,1/2-z'
3 '   -x,   -y,   -z'
4 '   +x,   -y,1/2+z'
5 '1/2+x,1/2+y,   +z'
6 1/2-x,1/2+y,1/2-z
7 '1/2-x,1/2-y,   -z'
8 1/2+x,1/2-y,1/2+z

loop_
_atom_site_label
_atom_site_fract_x
_atom_site_fract_y
_atom_site_fract_z
_atom_site_U_iso_or_equiv
_atom_site_occupancy
_atom_site_refinement_flags
_atom_site_adp_type
_atom_site_calc_flag
_atom_site_calc_attached_atom
Sn(1) 1.0000 0.07741(2) 0.2500 0.0105(1) 0.500 S Uani d ?
O(1) 1.0662(2) 0.1502(1) 0.1451(2) 0.0138(6) 1.000 . Uani d ?
N(1) 1.1881(2) 0.1221(1) 0.4100(2) 0.0087(7) 1.000 . Uani d ?
C(1) 1.2449(3) 0.1085(2) 0.5415(3) 0.0118(8) 1.000 . Uani d ?
C(2) 1.3503(3) 0.1458(2) 0.6186(3) 0.0112(8) 1.000 . Uani d ?
C(3) 1.3964(3) 0.1961(2) 0.5611(3) 0.0128(8) 1.000 . Uani d ?
C(4) 1.3390(3) 0.2107(2) 0.4211(3) 0.0122(8) 1.000 . Uani d ?
C(5) 1.3800(3) 0.2627(2) 0.3524(3) 0.0119(8) 1.000 . Uani d ?
C(6) 1.3148(3) 0.2739(2) 0.2153(3) 0.0131(9) 1.000 . Uani d ?
C(7) 1.2103(3) 0.2362(2) 0.1460(3) 0.0126(8) 1.000 . Uani d ?
C(8) 1.1668(3) 0.1854(2) 0.2093(3) 0.0106(8) 1.000 . Uani d ?
C(9) 1.2330(3) 0.1726(2) 0.3500(3) 0.0111(8) 1.000 . Uani d ?
C(10) 1.1991(3) 0.0516(2) 0.6072(3) 0.0140(9) 1.000 . Uani d ?
C(11) 1.2871(3) -0.0098(2) 0.6435(4) 0.0170(9) 1.000 . Uani d ?
C(12) 1.2961(4) -0.0458(2) 0.5199(4) 0.024(1) 1.000 . Uani d ?
C(13) 1.3990(4) -0.0999(2) 0.5562(4) 0.026(1) 1.000 . Uani d ?
H(1) 1.3891 0.1349 0.7120 0.014 1.000 . Uiso c ?
H(2) 1.4664 0.2216 0.6144 0.017 1.000 . Uiso c ?
H(3) 1.4510 0.2890 0.3993 0.015 1.000 . Uiso c ?
H(4) 1.3424 0.3083 0.1680 0.017 1.000 . Uiso c ?
H(5) 1.1673 0.2463 0.0521 0.016 1.000 . Uiso c ?
H(6) 1.1891 0.0693 0.6866 0.018 1.000 . Uiso c ?
H(7) 1.1225 0.0367 0.5458 0.018 1.000 . Uiso c ?
H(8) 1.3656 0.0066 0.6986 0.022 1.000 . Uiso c ?
H(9) 1.2607 -0.0422 0.6951 0.022 1.000 . Uiso c ?
H(10) 1.2216 -0.0682 0.4721 0.031 1.000 . Uiso c ?
H(11) 1.3109 -0.0120 0.4614 0.031 1.000 . Uiso c ?
H(12) 1.4213 -0.1128 0.6478 0.032 1.000 . Uiso c ?
H(13) 1.3725 -0.1399 0.5002 0.032 1.000 . Uiso c ?
H(14) 1.4677 -0.0812 0.5406 0.032 1.000 . Uiso c ?

loop_
_atom_site_aniso_label
_atom_site_aniso_U_11
_atom_site_aniso_U_22
_atom_site_aniso_U_33
_atom_site_aniso_U_12
_atom_site_aniso_U_13
_atom_site_aniso_U_23
Sn(1) 0.0065(2) 0.0136(2) 0.0111(2) 0.0000 0.0029(1) 0.0000
O(1) 0.008(1) 0.020(1) 0.013(1) -0.003(1) 0.002(1) 0.000(1)
N(1) 0.005(1) 0.014(1) 0.006(1) -0.000(1) 0.001(1) -0.002(1)
C(1) 0.007(2) 0.016(2) 0.016(2) 0.004(1) 0.008(1) 0.003(1)
C(2) 0.007(2) 0.019(2) 0.006(1) 0.002(1) 0.001(1) 0.000(1)
C(3) 0.008(2) 0.015(2) 0.015(2) 0.003(1) 0.003(1) -0.002(1)
C(4) 0.007(2) 0.015(2) 0.015(2) 0.003(1) 0.005(1) -0.003(1)
C(5) 0.008(2) 0.017(2) 0.012(2) -0.001(1) 0.005(1) -0.000(1)
C(6) 0.010(2) 0.019(2) 0.013(2) 0.003(1) 0.009(1) 0.005(1)
C(7) 0.010(2) 0.019(2) 0.010(2) 0.004(1) 0.006(1) 0.003(1)
C(8) 0.005(2) 0.015(2) 0.011(2) 0.000(1) 0.002(1) -0.004(1)
C(9) 0.008(2) 0.012(2) 0.016(2) 0.001(1) 0.008(1) -0.001(1)
C(10) 0.009(2) 0.021(2) 0.013(2) -0.002(2) 0.004(1) -0.001(1)
C(11) 0.015(2) 0.016(2) 0.022(2) -0.003(2) 0.009(1) 0.002(2)
C(12) 0.023(2) 0.022(2) 0.027(2) 0.003(2) 0.008(2) -0.003(2)
C(13) 0.021(2) 0.022(2) 0.038(2) 0.002(2) 0.015(2) -0.001(2)

loop_
_atom_type_symbol
_atom_type_oxidation_number
_atom_type_number_in_cell
_atom_type_scat_dispersion_real
_atom_type_scat_dispersion_imag
_atom_type_scat_source
C 0 104 0.002 0.002
;International Tables for Crystallography
(1992, Vol. C, Table 6.1.1.2)
;
H 0 112 0.000 0.000
;International Tables for Crystallography
(1992, Vol. C, Table 6.1.1.2)
;
N 0 8 0.004 0.003
;International Tables for Crystallography
(1992, Vol. C, Table 6.1.1.2)
;
O 0 8 0.008 0.006
;International Tables for Crystallography
(1992, Vol. C, Table 6.1.1.2)
;
Sn 0 4 -0.873 1.424
;International Tables for Crystallography
(1992, Vol. C, Tables 4.2.6.8 and 6.1.1.1)
;

loop_
_geom_angle_atom_site_label_1
_geom_angle_atom_site_label_2
_geom_angle_atom_site_label_3
_geom_angle
_geom_angle_site_symmetry_1
_geom_angle_site_symmetry_2
_geom_angle_site_symmetry_3
_geom_angle_publ_flag
O(1) Sn(1) O(1) 96.0(2) . . . ?
O(1) Sn(1) N(1) 73.0(1) . . . ?
O(1) Sn(1) N(1) 79.3(1) . . . ?
O(1) Sn(1) N(1) 79.3(1) 2_755 2_755 2_755 ?
O(1) Sn(1) N(1) 73.0(1) 2_755 2_755 2_755 ?
N(1) Sn(1) N(1) 138.2(2) . . . ?
Sn(1) O(1) C(8) 120.5(3) . . . ?
Sn(1) N(1) C(1) 130.7(4) . . . ?
Sn(1) N(1) C(9) 110.0(3) . . . ?
C(1) N(1) C(9) 119.1(5) . . . ?
N(1) C(1) C(2) 120.7(5) . . . ?
N(1) C(1) C(10) 119.6(5) . . . ?
C(2) C(1) C(10) 119.7(5) . . . ?
C(1) C(2) C(3) 121.1(5) . . . ?
C(1) C(2) H(1) 118.8 . . . no
C(3) C(2) H(1) 120.0 . . . no
C(2) C(3) C(4) 119.3(5) . . . ?
C(2) C(3) H(2) 120.4 . . . no
C(4) C(3) H(2) 120.3 . . . no
C(3) C(4) C(5) 123.3(5) . . . ?
C(3) C(4) C(9) 117.0(5) . . . ?
C(5) C(4) C(9) 119.7(5) . . . ?
C(4) C(5) C(6) 118.5(5) . . . ?
C(4) C(5) H(3) 120.5 . . . no
C(6) C(5) H(3) 120.9 . . . no
C(5) C(6) C(7) 121.5(5) . . . ?
C(5) C(6) H(4) 119.0 . . . no
C(7) C(6) H(4) 119.5 . . . no
C(6) C(7) C(8) 121.9(5) . . . ?
C(6) C(7) H(5) 118.7 . . . no
C(8) C(7) H(5) 119.4 . . . no
O(1) C(8) C(7) 122.4(5) . . . ?
O(1) C(8) C(9) 119.9(5) . . . ?
C(7) C(8) C(9) 117.6(5) . . . ?
N(1) C(9) C(4) 122.8(5) . . . ?
N(1) C(9) C(8) 116.4(5) . . . ?
C(4) C(9) C(8) 120.8(5) . . . ?
C(1) C(10) C(11) 111.1(5) . . . ?
C(1) C(10) H(6) 108.7 . . . no
C(1) C(10) H(7) 108.6 . . . no
C(11) C(10) H(6) 110.1 . . . no
C(11) C(10) H(7) 109.3 . . . no
H(6) C(10) H(7) 108.9 . . . no
C(10) C(11) C(12) 112.9(5) . . . ?
C(10) C(11) H(8) 108.5 . . . no
C(10) C(11) H(9) 108.8 . . . no
C(12) C(11) H(8) 109.1 . . . no
C(12) C(11) H(9) 109.1 . . . no
H(8) C(11) H(9) 108.4 . . . no
C(11) C(12) C(13) 112.8(5) . . . ?
C(11) C(12) H(10) 109.5 . . . no
C(11) C(12) H(11) 109.0 . . . no
C(13) C(12) H(10) 108.7 . . . no
C(13) C(12) H(11) 108.3 . . . no
H(10) C(12) H(11) 108.5 . . . no
C(12) C(13) H(12) 110.1 . . . no
C(12) C(13) H(13) 109.9 . . . no
C(12) C(13) H(14) 110.0 . . . no
H(12) C(13) H(13) 109.3 . . . no
H(12) C(13) H(14) 109.4 . . . no
H(13) C(13) H(14) 108.1 . . . no

loop_
_geom_bond_atom_site_label_1
_geom_bond_atom_site_label_2
_geom_bond_distance
_geom_bond_site_symmetry_1
_geom_bond_site_symmetry_2
_geom_bond_publ_flag
Sn(1) O(1) 2.111(4) . . ?
Sn(1) O(1) 2.111(4) . . ?
Sn(1) N(1) 2.428(4) . . ?
Sn(1) N(1) 2.428(4) . . ?
O(1) C(8) 1.331(7) . . ?
N(1) C(1) 1.339(7) . . ?
N(1) C(9) 1.373(7) . . ?
C(1) C(2) 1.423(8) . . ?
C(1) C(10) 1.505(8) . . ?
C(2) C(3) 1.362(8) . . ?
C(2) H(1) 0.95 . . no
C(3) C(4) 1.421(7) . . ?
C(3) H(2) 0.96 . . no
C(4) C(5) 1.425(8) . . ?
C(4) C(9) 1.420(8) . . ?
C(5) C(6) 1.397(7) . . ?
C(5) H(3) 0.96 . . no
C(6) C(7) 1.398(8) . . ?
C(6) H(4) 0.96 . . no
C(7) C(8) 1.389(8) . . ?
C(7) H(5) 0.96 . . no
C(8) C(9) 1.437(7) . . ?
C(10) C(11) 1.539(8) . . ?
C(10) H(6) 0.95 . . no
C(10) H(7) 0.95 . . no
C(11) C(12) 1.519(9) . . ?
C(11) H(8) 0.96 . . no
C(11) H(9) 0.95 . . no
C(12) C(13) 1.549(9) . . ?
C(12) H(10) 0.95 . . no
C(12) H(11) 0.96 . . no
C(13) H(12) 0.94 . . no
C(13) H(13) 0.96 . . no
C(13) H(14) 0.96 . . no

loop_
_geom_contact_atom_site_label_1
_geom_contact_atom_site_label_2
_geom_contact_distance
_geom_contact_site_symmetry_1
_geom_contact_site_symmetry_2
_geom_contact_publ_flag
O(1) C(3) 3.528(7) . 8_454 no
O(1) C(5) 3.529(7) . 8_454 no
C(1) C(5) 3.297(8) . 7_756 no
C(2) C(5) 3.357(8) . 7_756 no
C(2) C(6) 3.431(8) . 7_756 no
C(2) C(4) 3.503(8) . 7_756 no
C(3) C(9) 3.278(8) . 7_756 no
C(3) C(4) 3.382(8) . 7_756 no
C(4) C(4) 3.47(1) . 7_756 no
C(7) C(7) 3.57(1) . 7_755 no

loop_
_geom_torsion_atom_site_label_1
_geom_torsion_atom_site_label_2
_geom_torsion_atom_site_label_3
_geom_torsion_atom_site_label_4
_geom_torsion_site_symmetry_1
_geom_torsion_site_symmetry_2
_geom_torsion_site_symmetry_3
_geom_torsion_site_symmetry_4
_geom_torsion
_geom_torsion_publ_flag
Sn(1) O(1) C(8) C(7) . . . . -176.7(4) no
Sn(1) O(1) C(8) C(9) . . . . 1.8(7) no
Sn(1) O(1) C(8) C(7) . . . . -176.7(4) no
Sn(1) O(1) C(8) C(9) . . . . 1.8(7) no
Sn(1) N(1) C(1) C(2) . . . . -174.4(4) no
Sn(1) N(1) C(1) C(10) . . . . 7.6(8) no
Sn(1) N(1) C(9) C(4) . . . . 176.6(4) no
Sn(1) N(1) C(9) C(8) . . . . -3.4(6) no
Sn(1) N(1) C(1) C(2) . . . . -174.4(4) no
Sn(1) N(1) C(1) C(10) . . . . 7.6(8) no
Sn(1) N(1) C(9) C(4) . . . . 176.6(4) no
Sn(1) N(1) C(9) C(8) . . . . -3.4(6) no
O(1) Sn(1) O(1) C(8) . . . . 74.2(4) no
O(1) Sn(1) N(1) C(1) . . . . 178.0(5) no
O(1) Sn(1) N(1) C(9) . . . . 3.2(3) no
O(1) Sn(1) N(1) C(1) . . . . 78.3(5) no
O(1) Sn(1) N(1) C(9) . . . . -96.6(4) no
O(1) C(8) C(7) C(6) . . . . 178.6(5) no
O(1) C(8) C(9) N(1) . . . . 1.5(8) no
O(1) C(8) C(9) C(4) . . . . -178.5(5) no
N(1) Sn(1) O(1) C(8) . . . . -2.6(4) no
N(1) Sn(1) O(1) C(8) . . . . 145.7(4) no
N(1) Sn(1) N(1) C(1) . . . . 127.3(5) no
N(1) Sn(1) N(1) C(9) . . . . -47.6(3) no
N(1) C(1) C(2) C(3) . . . . -0.1(9) no
N(1) C(1) C(10) C(11) . . . . 110.1(6) no
N(1) C(9) C(4) C(3) . . . . -2.0(8) no
N(1) C(9) C(4) C(5) . . . . -179.7(5) no
N(1) C(9) C(8) C(7) . . . . -179.9(5) no
C(1) N(1) C(9) C(4) . . . . 1.0(8) no
C(1) N(1) C(9) C(8) . . . . -178.9(5) no
C(1) C(2) C(3) C(4) . . . . -1.0(8) no
C(1) C(10) C(11) C(12) . . . . -66.1(6) no
C(2) C(1) N(1) C(9) . . . . 0.1(8) no
C(2) C(1) C(10) C(11) . . . . -67.9(7) no
C(2) C(3) C(4) C(5) . . . . 179.5(5) no
C(2) C(3) C(4) C(9) . . . . 1.9(8) no
C(3) C(2) C(1) C(10) . . . . 177.8(5) no
C(3) C(4) C(5) C(6) . . . . -178.4(6) no
C(3) C(4) C(9) C(8) . . . . 177.9(5) no
C(4) C(5) C(6) C(7) . . . . 1.0(9) no
C(4) C(9) C(8) C(7) . . . . 0.1(8) no
C(5) C(4) C(9) C(8) . . . . 0.3(8) no
C(5) C(6) C(7) C(8) . . . . -0.6(9) no
C(6) C(5) C(4) C(9) . . . . -0.9(8) no
C(6) C(7) C(8) C(9) . . . . 0.0(8) no
C(9) N(1) C(1) C(10) . . . . -177.9(5) no
C(10) C(11) C(12) C(13) . . . . 170.9(5) no

loop_
_cod_changelog_entry_id
_cod_changelog_entry_author
_cod_changelog_entry_date
_cod_changelog_entry_text
1 'Vaitkus, Antanas' 2022-09-17T00:35:00+03:00
;
 Removed duplicate symmetry operations from the space group symmetry operation
 list and updated space group information.
;
